data_4347260
loop_
_publ_author_name
'Li, Li'
'Nishihara, Sadafumi'
'Inoue, Katsuya'
'Kurmoo, Mohamedally'

_publ_section_title
;
 Progressive Transformation between Two Magnetic Ground States for One
 Crystal Structure of a Chiral Molecular Magnet.
;
_journal_issue 6
_journal_name_full 'Inorganic chemistry'
_journal_page_first 3047
_journal_page_last 3057
_journal_paper_doi 10.1021/acs.inorgchem.5b02956
_journal_volume 55
_journal_year 2016
_chemical_formula_sum 'C5 H9 Mn1.33 N4 O3'
_chemical_formula_weight 246.41
_space_group_IT_number 173
_space_group_name_Hall 'P 6c'
_space_group_name_H-M_alt 'P 63'
_symmetry_cell_setting hexagonal
_symmetry_space_group_name_H-M 'P 63'
_atom_sites_solution_hydrogens geom
_atom_sites_solution_primary direct
_atom_sites_solution_secondary difmap
_audit_creation_method SHELXL-97
_cell_angle_alpha 90.00
_cell_angle_beta 90.00
_cell_angle_gamma 120.00
_cell_formula_units_Z 6
_cell_length_a 13.5068(8)
_cell_length_b 13.5068(8)
_cell_length_c 8.0676(5)
_cell_measurement_reflns_used 7088
_cell_measurement_temperature 293(2)
_cell_measurement_theta_max 27.99
_cell_measurement_theta_min 2.52
_cell_volume 1274.62(13)
_computing_cell_refinement 'Bruker SAINT'
_computing_data_collection 'Bruker APEX2'
_computing_data_reduction 'Bruker SAINT'
_computing_structure_refinement 'SHELXL-97 (Sheldrick, 1997)'
_computing_structure_solution 'SHELXS-97 (Sheldrick, 1990)'
_diffrn_ambient_temperature 293(2)
_diffrn_measured_fraction_theta_full 0.999
_diffrn_measured_fraction_theta_max 0.999
_diffrn_measurement_device_type 'Bruker APEX-II CCD'
_diffrn_measurement_method '\f and \w scans'
_diffrn_radiation_monochromator graphite
_diffrn_radiation_source 'fine-focus sealed tube'
_diffrn_radiation_type MoK\a
_diffrn_radiation_wavelength 0.71073
_diffrn_reflns_av_R_equivalents 0.0155
_diffrn_reflns_av_sigmaI/netI 0.0191
_diffrn_reflns_limit_h_max 7
_diffrn_reflns_limit_h_min -17
_diffrn_reflns_limit_k_max 17
_diffrn_reflns_limit_k_min -16
_diffrn_reflns_limit_l_max 10
_diffrn_reflns_limit_l_min -10
_diffrn_reflns_number 7466
_diffrn_reflns_theta_full 27.99
_diffrn_reflns_theta_max 27.99
_diffrn_reflns_theta_min 3.02
_diffrn_standards_number 0
_exptl_absorpt_coefficient_mu 2.008
_exptl_absorpt_correction_T_max 0.9063
_exptl_absorpt_correction_T_min 0.6895
_exptl_absorpt_correction_type multi-scan
_exptl_crystal_colour black
_exptl_crystal_density_diffrn 1.926
_exptl_crystal_density_method 'not measured'
_exptl_crystal_description prism
_exptl_crystal_F_000 746
_exptl_crystal_size_max 0.20
_exptl_crystal_size_mid 0.05
_exptl_crystal_size_min 0.05
_refine_diff_density_max 0.563
_refine_diff_density_min -0.471
_refine_diff_density_rms 0.060
_refine_ls_abs_structure_details 'Flack H D (1983), Acta Cryst. A39, 876-881'
_refine_ls_abs_structure_Flack 0.036(14)
_refine_ls_extinction_method none
_refine_ls_goodness_of_fit_ref 1.124
_refine_ls_hydrogen_treatment mixed
_refine_ls_matrix_type full
_refine_ls_number_parameters 121
_refine_ls_number_reflns 2022
_refine_ls_number_restraints 1
_refine_ls_restrained_S_all 1.124
_refine_ls_R_factor_all 0.0180
_refine_ls_R_factor_gt 0.0179
_refine_ls_shift/su_max 0.001
_refine_ls_shift/su_mean 0.000
_refine_ls_structure_factor_coef Fsqd
_refine_ls_weighting_details 'calc w=1/[\s^2^(Fo^2^)+(0.0332P)^2^+0.0938P] where P=(Fo^2^+2Fc^2^)/3'
_refine_ls_weighting_scheme calc
_refine_ls_wR_factor_gt 0.0518
_refine_ls_wR_factor_ref 0.0519
_reflns_number_gt 2000
_reflns_number_total 2022
_reflns_threshold_expression >2sigma(I)
_cod_data_source_file ic5b02956_si_002.cif
_cod_data_source_block L1-SG_293K
_cod_depositor_comments
;
The following automatic conversions were performed:

data item '_symmetry_cell_setting' value 'Hexagonal' was changed to
'hexagonal' in accordance with the
/home/saulius/struct/COD-crude-data/automatic-downloads/DataCite-retrospective/ACS/depositions/lib/dictionaries/cif_core.dic
dictionary named 'cif_core.dic' version 2.4.2 last updated on
2011-04-26.

Automatic conversion script
Id: cif_fix_values 6909 2019-04-08 15:41:33Z antanas 
;
_cod_original_sg_symbol_H-M P6(3)
_cod_database_code 4347260

loop_
_symmetry_equiv_pos_as_xyz
'x, y, z'
'-x, -y, z+1/2'
'-y, x-y, z'
'-x+y, -x, z'
'x-y, x, z+1/2'
'y, -x+y, z+1/2'

loop_
_atom_site_label
_atom_site_type_symbol
_atom_site_fract_x
_atom_site_fract_y
_atom_site_fract_z
_atom_site_U_iso_or_equiv
_atom_site_adp_type
_atom_site_occupancy
_atom_site_symmetry_multiplicity
_atom_site_calc_flag
_atom_site_refinement_flags
Mn2 Mn 0.3333 0.6667 0.92056(5) 0.01319(8) Uani 1 3 d S
Mn1 Mn 0.302489(19) 0.337869(19) 0.54595(4) 0.02179(8) Uani 1 1 d .
O2 O 0.22970(11) 0.18051(10) 0.40702(19) 0.0328(3) Uani 1 1 d .
C5 C 0.53539(12) 0.32267(11) 0.5486(2) 0.0207(3) Uani 1 1 d .
C4 C 0.35424(12) 0.56007(13) 0.7762(2) 0.0203(3) Uani 1 1 d .
O1 O 0.24420(12) 0.05708(11) 0.24600(17) 0.0318(3) Uani 1 1 d .
C1 C 0.26685(13) 0.15690(14) 0.2806(2) 0.0224(3) Uani 1 1 d .
N1 N 0.34672(15) 0.20793(14) 0.00035(19) 0.0282(3) Uani 1 1 d .
H1A H 0.4112 0.2559 -0.0546 0.034 Uiso 1 1 calc R
H1B H 0.2864 0.1979 -0.0600 0.034 Uiso 1 1 calc R
C2 C 0.34553(13) 0.25434(13) 0.1640(2) 0.0204(3) Uani 1 1 d .
H1 H 0.4231 0.2867 0.2087 0.024 Uiso 1 1 calc R
N2 N 0.36695(13) 0.42765(12) 0.3030(2) 0.0274(3) Uani 1 1 d .
H2A H 0.3497 0.4838 0.2955 0.033 Uiso 1 1 calc R
H2B H 0.4436 0.4605 0.3012 0.033 Uiso 1 1 calc R
C3 C 0.31970(19) 0.35247(16) 0.1562(3) 0.0299(4) Uani 1 1 d .
H2 H 0.3528 0.3968 0.0563 0.036 Uiso 1 1 calc R
H3 H 0.2376 0.3215 0.1517 0.036 Uiso 1 1 calc R
N4 N 0.45618(13) 0.32068(14) 0.6058(2) 0.0289(3) Uani 1 1 d .
N3 N 0.36840(14) 0.49985(14) 0.6901(2) 0.0338(4) Uani 1 1 d .
O3 O 0.3333 0.6667 0.4049(11) 0.182(3) Uani 1 3 d S
O5 O 0.0000 0.0000 0.072(3) 0.262(6) Uani 1 3 d S
O4 O 0.0000 0.0000 0.3651(3) 0.0222(4) Uani 1 3 d S

loop_
_atom_site_aniso_label
_atom_site_aniso_U_11
_atom_site_aniso_U_22
_atom_site_aniso_U_33
_atom_site_aniso_U_23
_atom_site_aniso_U_13
_atom_site_aniso_U_12
Mn2 0.01099(10) 0.01099(10) 0.01759(17) 0.000 0.000 0.00549(5)
Mn1 0.02119(12) 0.02144(12) 0.02328(13) -0.00350(10) 0.00476(10) 0.01105(9)
O2 0.0373(7) 0.0236(6) 0.0309(7) -0.0060(5) 0.0128(6) 0.0103(5)
C5 0.0192(6) 0.0161(6) 0.0264(7) -0.0004(6) 0.0011(6) 0.0084(5)
C4 0.0141(6) 0.0185(6) 0.0263(8) -0.0032(6) -0.0024(6) 0.0066(5)
O1 0.0404(7) 0.0199(6) 0.0307(7) -0.0037(5) 0.0088(6) 0.0117(5)
C1 0.0216(7) 0.0211(7) 0.0234(8) -0.0037(6) -0.0002(6) 0.0099(6)
N1 0.0398(8) 0.0322(7) 0.0193(7) -0.0010(6) 0.0033(6) 0.0229(7)
C2 0.0238(7) 0.0209(7) 0.0199(7) -0.0025(6) -0.0005(6) 0.0137(6)
N2 0.0336(7) 0.0187(6) 0.0312(8) -0.0002(6) 0.0092(6) 0.0140(6)
C3 0.0427(10) 0.0289(8) 0.0289(10) 0.0000(7) 0.0011(8) 0.0260(7)
N4 0.0237(7) 0.0272(7) 0.0379(8) 0.0000(6) 0.0068(6) 0.0142(6)
N3 0.0259(7) 0.0310(8) 0.0454(10) -0.0165(7) -0.0040(7) 0.0148(6)
O3 0.236(5) 0.236(5) 0.072(4) 0.000 0.000 0.118(3)
O5 0.113(3) 0.113(3) 0.56(2) 0.000 0.000 0.0566(16)
O4 0.0107(5) 0.0107(5) 0.0453(12) 0.000 0.000 0.0053(2)

loop_
_atom_type_symbol
_atom_type_description
_atom_type_scat_dispersion_real
_atom_type_scat_dispersion_imag
_atom_type_scat_source
C C 0.0033 0.0016 'International Tables Vol C Tables 4.2.6.8 and 6.1.1.4'
H H 0.0000 0.0000 'International Tables Vol C Tables 4.2.6.8 and 6.1.1.4'
N N 0.0061 0.0033 'International Tables Vol C Tables 4.2.6.8 and 6.1.1.4'
O O 0.0106 0.0060 'International Tables Vol C Tables 4.2.6.8 and 6.1.1.4'
Mn Mn 0.3368 0.7283 'International Tables Vol C Tables 4.2.6.8 and 6.1.1.4'

loop_
_geom_angle_atom_site_label_1
_geom_angle_atom_site_label_2
_geom_angle_atom_site_label_3
_geom_angle
_geom_angle_site_symmetry_1
_geom_angle_site_symmetry_3
C4 Mn2 C4 88.87(7) 4_565 3_665
C4 Mn2 C4 88.87(7) 4_565 .
C4 Mn2 C4 88.87(7) 3_665 .
C4 Mn2 C5 90.48(6) 4_565 6_565
C4 Mn2 C5 84.97(6) 3_665 6_565
C4 Mn2 C5 173.82(7) . 6_565
C4 Mn2 C5 84.97(6) 4_565 5
C4 Mn2 C5 173.82(7) 3_665 5
C4 Mn2 C5 90.48(6) . 5
C5 Mn2 C5 95.58(7) 6_565 5
C4 Mn2 C5 173.82(7) 4_565 2_665
C4 Mn2 C5 90.48(6) 3_665 2_665
C4 Mn2 C5 84.97(6) . 2_665
C5 Mn2 C5 95.58(7) 6_565 2_665
C5 Mn2 C5 95.58(7) 5 2_665
O2 Mn1 O1 88.35(5) . 5
O2 Mn1 N3 176.87(6) . .
O1 Mn1 N3 90.12(7) 5 .
O2 Mn1 N2 86.61(6) . .
O1 Mn1 N2 160.53(6) 5 .
N3 Mn1 N2 93.95(6) . .
O2 Mn1 N4 89.96(6) . .
O1 Mn1 N4 102.22(6) 5 .
N3 Mn1 N4 93.03(6) . .
N2 Mn1 N4 96.58(6) . .
O2 Mn1 N1 89.53(6) . 5
O1 Mn1 N1 73.71(6) 5 5
N3 Mn1 N1 87.43(6) . 5
N2 Mn1 N1 87.45(5) . 5
N4 Mn1 N1 175.91(6) . 5
C1 O2 Mn1 129.34(11) . .
N4 C5 Mn2 171.94(17) . 2_664
N3 C4 Mn2 178.50(16) . .
C1 O1 Mn1 117.84(11) . 6_554
O2 C1 O1 122.91(16) . .
O2 C1 C2 118.53(14) . .
O1 C1 C2 118.55(14) . .
C2 N1 Mn1 106.44(10) . 6_554
C2 N1 H1A 110.4 . .
Mn1 N1 H1A 110.4 6_554 .
C2 N1 H1B 110.4 . .
Mn1 N1 H1B 110.4 6_554 .
H1A N1 H1B 108.6 . .
N1 C2 C3 112.94(15) . .
N1 C2 C1 109.69(13) . .
C3 C2 C1 114.09(14) . .
N1 C2 H1 106.5 . .
C3 C2 H1 106.5 . .
C1 C2 H1 106.5 . .
C3 N2 Mn1 114.27(11) . .
C3 N2 H2A 108.7 . .
Mn1 N2 H2A 108.7 . .
C3 N2 H2B 108.7 . .
Mn1 N2 H2B 108.7 . .
H2A N2 H2B 107.6 . .
N2 C3 C2 110.76(16) . .
N2 C3 H2 109.5 . .
C2 C3 H2 109.5 . .
N2 C3 H3 109.5 . .
C2 C3 H3 109.5 . .
H2 C3 H3 108.1 . .
C5 N4 Mn1 143.49(16) . .
C4 N3 Mn1 151.33(14) . .

loop_
_geom_bond_atom_site_label_1
_geom_bond_atom_site_label_2
_geom_bond_distance
_geom_bond_site_symmetry_2
Mn2 C4 1.9788(16) 4_565
Mn2 C4 1.9788(17) 3_665
Mn2 C4 1.9788(16) .
Mn2 C5 1.9943(16) 6_565
Mn2 C5 1.9943(16) 5
Mn2 C5 1.9943(16) 2_665
Mn1 O2 2.1565(13) .
Mn1 O1 2.1592(13) 5
Mn1 N3 2.2327(15) .
Mn1 N2 2.2397(16) .
Mn1 N4 2.2535(15) .
Mn1 N1 2.3027(15) 5
O2 C1 1.247(2) .
C5 N4 1.153(2) .
C5 Mn2 1.9942(16) 2_664
C4 N3 1.156(2) .
O1 C1 1.256(2) .
O1 Mn1 2.1592(13) 6_554
C1 C2 1.532(2) .
N1 C2 1.465(2) .
N1 Mn1 2.3027(15) 6_554
N1 H1A 0.9000 .
N1 H1B 0.9000 .
C2 C3 1.531(2) .
C2 H1 0.9800 .
N2 C3 1.480(3) .
N2 H2A 0.9000 .
N2 H2B 0.9000 .
C3 H2 0.9700 .
C3 H3 0.9700 .
O5 O4 1.67(3) 2_554
O4 O5 1.67(3) 2

loop_
_geom_torsion_atom_site_label_1
_geom_torsion_atom_site_label_2
_geom_torsion_atom_site_label_3
_geom_torsion_atom_site_label_4
_geom_torsion
_geom_torsion_site_symmetry_1
O1 Mn1 O2 C1 -164.48(17) 5
N3 Mn1 O2 C1 134.8(12) .
N2 Mn1 O2 C1 34.34(17) .
N4 Mn1 O2 C1 -62.25(17) .
N1 Mn1 O2 C1 121.81(17) 5
C4 Mn2 C4 N3 99(6) 4_565
C4 Mn2 C4 N3 10(6) 3_665
C5 Mn2 C4 N3 15(6) 6_565
C5 Mn2 C4 N3 -176(100) 5
C5 Mn2 C4 N3 -80(6) 2_665
Mn1 O2 C1 O1 152.42(14) .
Mn1 O2 C1 C2 -26.4(2) .
Mn1 O1 C1 O2 -169.85(14) 6_554
Mn1 O1 C1 C2 8.9(2) 6_554
Mn1 N1 C2 C3 -165.01(12) 6_554
Mn1 N1 C2 C1 -36.54(14) 6_554
O2 C1 C2 N1 -160.11(15) .
O1 C1 C2 N1 21.1(2) .
O2 C1 C2 C3 -32.3(2) .
O1 C1 C2 C3 148.90(17) .
O2 Mn1 N2 C3 10.41(11) .
O1 Mn1 N2 C3 -64.9(2) 5
N3 Mn1 N2 C3 -166.51(12) .
N4 Mn1 N2 C3 99.98(12) .
N1 Mn1 N2 C3 -79.26(12) 5
Mn1 N2 C3 C2 -57.75(18) .
N1 C2 C3 N2 -155.36(15) .
C1 C2 C3 N2 78.48(19) .
Mn2 C5 N4 Mn1 7.4(12) 2_664
O2 Mn1 N4 C5 67.9(2) .
O1 Mn1 N4 C5 156.2(2) 5
N3 Mn1 N4 C5 -113.0(2) .
N2 Mn1 N4 C5 -18.7(2) .
N1 Mn1 N4 C5 150.7(8) 5
Mn2 C4 N3 Mn1 -147(6) .
O2 Mn1 N3 C4 19.9(15) .
O1 Mn1 N3 C4 -40.8(3) 5
N2 Mn1 N3 C4 120.2(3) .
N4 Mn1 N3 C4 -143.0(3) .
N1 Mn1 N3 C4 32.9(3) 5
